data_7125787
loop_
_publ_author_name
'Zhao, Yachen'
'Wang, Shengyang'
'Yu, Biao'

_publ_section_title
;
 Dimerization of aldosuloses and aldonolactones into branched higher
 carbon sugars.
;
_journal_issue 13
_journal_name_full 'Chemical communications (Cambridge, England)'
_journal_page_first 2020
_journal_page_last 2022
_journal_paper_doi 10.1039/c9cc09093b
_journal_volume 56
_journal_year 2020
_chemical_absolute_configuration ad
_chemical_formula_moiety 'C48 H59 O10 Si2'
_chemical_formula_sum 'C48 H59 O10 Si2'
_chemical_formula_weight 852.13
_space_group_crystal_system monoclinic
_space_group_IT_number 4
_space_group_name_Hall 'P 2yb'
_space_group_name_H-M_alt 'P 1 21 1'
_atom_sites_solution_hydrogens geom
_audit_creation_method SHELXL-2016/6
_audit_update_record
;
2019-01-20 deposited with the CCDC.	2020-01-14 downloaded from the CCDC.
;
_cell_angle_alpha 90
_cell_angle_beta 91.972(11)
_cell_angle_gamma 90
_cell_formula_units_Z 4
_cell_length_a 10.6220(17)
_cell_length_b 29.251(4)
_cell_length_c 15.2076(12)
_cell_measurement_reflns_used 9890
_cell_measurement_temperature 301(2)
_cell_measurement_theta_max 68.32
_cell_measurement_theta_min 2.90
_cell_volume 4722.3(11)
_computing_structure_refinement 'SHELXL-2016/6 (Sheldrick, 2016)'
_computing_structure_solution 'SHELXT 2014/5 (Sheldrick, 2014)'
_diffrn_ambient_temperature 301(2)
_diffrn_measured_fraction_theta_full 0.976
_diffrn_measured_fraction_theta_max 0.976
_diffrn_measurement_device_type 'Bruker APEX-II CCD'
_diffrn_measurement_method '\f and \w scans'
_diffrn_radiation_type CuK\a
_diffrn_radiation_wavelength 1.54178
_diffrn_reflns_av_R_equivalents 0.0470
_diffrn_reflns_av_unetI/netI 0.0522
_diffrn_reflns_Laue_measured_fraction_full 0.976
_diffrn_reflns_Laue_measured_fraction_max 0.976
_diffrn_reflns_limit_h_max 12
_diffrn_reflns_limit_h_min -12
_diffrn_reflns_limit_k_max 34
_diffrn_reflns_limit_k_min -34
_diffrn_reflns_limit_l_max 17
_diffrn_reflns_limit_l_min -16
_diffrn_reflns_number 34817
_diffrn_reflns_point_group_measured_fraction_full 0.961
_diffrn_reflns_point_group_measured_fraction_max 0.961
_diffrn_reflns_theta_full 63.848
_diffrn_reflns_theta_max 63.847
_diffrn_reflns_theta_min 2.907
_exptl_absorpt_coefficient_mu 1.129
_exptl_crystal_colour colorless
_exptl_crystal_density_diffrn 1.199
_exptl_crystal_description block
_exptl_crystal_F_000 1820
_exptl_crystal_size_max 0.240
_exptl_crystal_size_mid 0.220
_exptl_crystal_size_min 0.200
_exptl_transmission_factor_max 0.7531
_exptl_transmission_factor_min 0.6508
_refine_diff_density_max 0.271
_refine_diff_density_min -0.142
_refine_diff_density_rms 0.031
_refine_ls_abs_structure_details
;
 Flack x determined using 5293 quotients [(I+)-(I-)]/[(I+)+(I-)]
 (Parsons, Flack and Wagner, Acta Cryst. B69 (2013) 249-259).
;
_refine_ls_abs_structure_Flack 0.024(10)
_refine_ls_extinction_method none
_refine_ls_goodness_of_fit_ref 0.966
_refine_ls_hydrogen_treatment constr
_refine_ls_matrix_type full
_refine_ls_number_parameters 1101
_refine_ls_number_reflns 15002
_refine_ls_number_restraints 1
_refine_ls_restrained_S_all 0.966
_refine_ls_R_factor_all 0.0453
_refine_ls_R_factor_gt 0.0374
_refine_ls_shift/su_max 0.000
_refine_ls_shift/su_mean 0.000
_refine_ls_structure_factor_coef Fsqd
_refine_ls_weighting_details 'w=1/[\s^2^(Fo^2^)+(0.0532P)^2^] where P=(Fo^2^+2Fc^2^)/3'
_refine_ls_weighting_scheme calc
_refine_ls_wR_factor_gt 0.0912
_refine_ls_wR_factor_ref 0.0985
_reflns_Friedel_coverage 0.927
_reflns_Friedel_fraction_full 0.945
_reflns_Friedel_fraction_max 0.945
_reflns_number_gt 12953
_reflns_number_total 15002
_reflns_threshold_expression 'I > 2\s(I)'
_cod_data_source_file c9cc09093b2.cif
_cod_data_source_block t_a
_cod_depositor_comments 'Adding full bibliography for 7125786--7125790.cif.'
_cod_original_cell_volume 4722.2(10)
_cod_original_sg_symbol_H-M 'P 21'
_cod_database_code 7125787
_shelx_shelxl_version_number 2016/6
_shelx_space_group_comment
;
The symmetry employed for this shelxl refinement is uniquely defined
by the following loop, which should always be used as a source of
symmetry information in preference to the above space-group names.
They are only intended as comments.
;
_shelx_estimated_absorpt_t_min 0.773
_shelx_estimated_absorpt_t_max 0.806

loop_
_space_group_symop_operation_xyz
'x, y, z'
'-x, y+1/2, -z'

loop_
_atom_site_label
_atom_site_type_symbol
_atom_site_fract_x
_atom_site_fract_y
_atom_site_fract_z
_atom_site_U_iso_or_equiv
_atom_site_adp_type
_atom_site_occupancy
_atom_site_site_symmetry_order
_atom_site_calc_flag
_atom_site_refinement_flags_posn
_atom_site_refinement_flags_adp
Si1 Si -0.16789(8) 0.64154(3) 0.84146(6) 0.0483(2) Uani 1 1 d . .
C1 C -0.1219(4) 0.67886(12) 0.9379(3) 0.0605(9) Uani 1 1 d . .
O1 O -0.0375(2) 0.61814(9) 0.80605(16) 0.0567(6) Uani 1 1 d . .
Si2 Si 0.21524(10) 0.38615(3) 0.70638(7) 0.0563(2) Uani 1 1 d . .
C2 C -0.2020(6) 0.69577(19) 0.9983(4) 0.0873(14) Uani 1 1 d . .
H2 H -0.286781 0.687923 0.993276 0.105 Uiso 1 1 calc R U
O2 O 0.2394(3) 0.60869(10) 0.81654(18) 0.0674(7) Uani 1 1 d . .
O5 O 0.0524(3) 0.54234(10) 0.6799(2) 0.0669(7) Uani 1 1 d . .
C5 C 0.0435(7) 0.7205(2) 1.0156(5) 0.108(2) Uani 1 1 d . .
H5 H 0.127736 0.729047 1.020862 0.130 Uiso 1 1 calc R U
Si4 Si 0.37749(10) 0.61843(3) 0.19479(7) 0.0581(2) Uani 1 1 d . .
C4 C -0.0397(9) 0.7357(2) 1.0749(5) 0.114(2) Uani 1 1 d . .
H4 H -0.011922 0.754273 1.121265 0.136 Uiso 1 1 calc R U
O4 O 0.2544(3) 0.59901(8) 0.60173(17) 0.0566(6) Uani 1 1 d . .
C6 C 0.0032(5) 0.69232(18) 0.9479(4) 0.0838(14) Uani 1 1 d . .
H6 H 0.061074 0.682060 0.907796 0.101 Uiso 1 1 calc R U
O6 O 0.3572(3) 0.50515(9) 0.73724(16) 0.0603(6) Uani 1 1 d . .
C9 C -0.4483(4) 0.56163(18) 0.9504(4) 0.0805(13) Uani 1 1 d . .
H9 H -0.509875 0.565460 0.991835 0.097 Uiso 1 1 calc R U
O9 O 0.5682(3) 0.51382(15) 0.6513(2) 0.0900(11) Uani 1 1 d . .
O8 O 0.5490(3) 0.49897(10) 0.50763(18) 0.0680(7) Uani 1 1 d . .
C8 C -0.3714(4) 0.59771(15) 0.9308(3) 0.0691(11) Uani 1 1 d . .
H8 H -0.382463 0.625540 0.959059 0.083 Uiso 1 1 calc R U
O7 O 0.3394(2) 0.51784(8) 0.50306(15) 0.0551(6) Uani 1 1 d . .
C7 C -0.2782(3) 0.59380(12) 0.8702(2) 0.0531(8) Uani 1 1 d . .
O10 O 0.2118(3) 0.42991(8) 0.63960(18) 0.0577(6) Uani 1 1 d . .
C10 C -0.4359(5) 0.52077(17) 0.9107(3) 0.0771(13) Uani 1 1 d . .
H10 H -0.488057 0.496481 0.924768 0.093 Uiso 1 1 calc R U
C11 C -0.3456(5) 0.51550(15) 0.8495(3) 0.0767(13) Uani 1 1 d . .
H11 H -0.336386 0.487508 0.821421 0.092 Uiso 1 1 calc R U
O11 O 0.5815(3) 0.37610(9) 0.32973(18) 0.0629(7) Uani 1 1 d . .
O12 O 0.3106(2) 0.39635(9) 0.33488(17) 0.0613(6) Uani 1 1 d . .
C12 C -0.2680(4) 0.55177(14) 0.8292(3) 0.0658(10) Uani 1 1 d . .
H12 H -0.207594 0.547804 0.786997 0.079 Uiso 1 1 calc R U
O13 O 0.1784(3) 0.36447(10) 0.2266(2) 0.0697(7) Uani 1 1 d . .
C13 C -0.2385(4) 0.67731(13) 0.7490(3) 0.0592(9) Uani 1 1 d . .
C14 C -0.3664(4) 0.69512(17) 0.7767(4) 0.0795(13) Uani 1 1 d . .
H14A H -0.400028 0.715627 0.732594 0.119 Uiso 1 1 calc R U
H14B H -0.356369 0.711046 0.831725 0.119 Uiso 1 1 calc R U
H14C H -0.423055 0.669886 0.783303 0.119 Uiso 1 1 calc R U
O14 O 0.2811(3) 0.40225(8) 0.12049(17) 0.0593(6) Uani 1 1 d . .
O15 O 0.5055(3) 0.45275(11) 0.1959(2) 0.0737(8) Uani 1 1 d . .
C15 C -0.2551(6) 0.64805(18) 0.6669(3) 0.0867(14) Uani 1 1 d . .
H15A H -0.298319 0.665350 0.621498 0.130 Uiso 1 1 calc R U
H15B H -0.303600 0.621374 0.680178 0.130 Uiso 1 1 calc R U
H15C H -0.174018 0.638928 0.647175 0.130 Uiso 1 1 calc R U
C16 C -0.1534(5) 0.71812(15) 0.7307(3) 0.0736(11) Uani 1 1 d . .
H16A H -0.071314 0.707353 0.716171 0.110 Uiso 1 1 calc R U
H16B H -0.146514 0.737132 0.782114 0.110 Uiso 1 1 calc R U
H16C H -0.188912 0.735496 0.682400 0.110 Uiso 1 1 calc R U
O16 O 0.2228(2) 0.50333(9) 0.24587(16) 0.0573(6) Uani 1 1 d . .
C19 C 0.1410(3) 0.55894(11) 0.7183(2) 0.0486(8) Uani 1 1 d . .
O19 O 0.0052(3) 0.50509(13) 0.15920(18) 0.0761(9) Uani 1 1 d . .
C18 C 0.1511(4) 0.57192(13) 0.8143(2) 0.0548(8) Uani 1 1 d . .
H18 H 0.188280 0.546160 0.847197 0.066 Uiso 1 1 calc R U
O18 O 0.0014(4) 0.50625(13) 0.0121(2) 0.0866(10) Uani 1 1 d . .
C17 C 0.0312(4) 0.58521(14) 0.8565(3) 0.0633(10) Uani 1 1 d . .
H17A H -0.020509 0.558211 0.863522 0.076 Uiso 1 1 calc R U
H17B H 0.050724 0.597569 0.914593 0.076 Uiso 1 1 calc R U
O17 O 0.2080(3) 0.48273(10) 0.01335(17) 0.0656(7) Uani 1 1 d . .
C22 C 0.2713(4) 0.64617(13) 0.6269(3) 0.0664(10) Uani 1 1 d . .
C21 C 0.3275(4) 0.60348(14) 0.7484(3) 0.0589(9) Uani 1 1 d . .
H21 H 0.407008 0.590561 0.771665 0.071 Uiso 1 1 calc R U
C20 C 0.2667(3) 0.57196(11) 0.6777(2) 0.0479(7) Uani 1 1 d . .
O20 O 0.3697(3) 0.57195(9) 0.13486(18) 0.0586(6) Uani 1 1 d . .
C23 C 0.1448(5) 0.66787(15) 0.6415(4) 0.0814(14) Uani 1 1 d . .
H23A H 0.156849 0.698483 0.662901 0.122 Uiso 1 1 calc R U
H23B H 0.100462 0.650323 0.683826 0.122 Uiso 1 1 calc R U
H23C H 0.096693 0.668613 0.586875 0.122 Uiso 1 1 calc R U
C25 C 0.3455(3) 0.52923(11) 0.6572(2) 0.0467(7) Uani 1 1 d . .
C24 C 0.3441(6) 0.66985(18) 0.5573(4) 0.0929(16) Uani 1 1 d . .
H24A H 0.296088 0.669415 0.502644 0.139 Uiso 1 1 calc R U
H24B H 0.422719 0.654331 0.550084 0.139 Uiso 1 1 calc R U
H24C H 0.360026 0.700931 0.574606 0.139 Uiso 1 1 calc R U
C28 C 0.4732(4) 0.54361(15) 0.6202(3) 0.0616(10) Uani 1 1 d . .
H28 H 0.493354 0.575717 0.632573 0.074 Uiso 1 1 calc R U
C27 C 0.4601(4) 0.53373(12) 0.5214(2) 0.0551(8) Uani 1 1 d . .
H27 H 0.478269 0.561010 0.486674 0.066 Uiso 1 1 calc R U
C26 C 0.2856(3) 0.50041(11) 0.5812(2) 0.0464(7) Uani 1 1 d . .
H26 H 0.194557 0.506003 0.578240 0.056 Uiso 1 1 calc R U
C29 C 0.6394(4) 0.49957(19) 0.5776(3) 0.0768(13) Uani 1 1 d . .
C30 C 0.6840(6) 0.4519(3) 0.5942(5) 0.120(2) Uani 1 1 d . .
H30A H 0.732558 0.441784 0.545712 0.181 Uiso 1 1 calc R U
H30B H 0.612751 0.432052 0.600120 0.181 Uiso 1 1 calc R U
H30C H 0.735447 0.451048 0.647295 0.181 Uiso 1 1 calc R U
C31 C 0.7421(5) 0.5335(3) 0.5588(5) 0.121(3) Uani 1 1 d . .
H31A H 0.781885 0.525002 0.505437 0.181 Uiso 1 1 calc R U
H31B H 0.803484 0.533464 0.606626 0.181 Uiso 1 1 calc R U
H31C H 0.706300 0.563448 0.552347 0.181 Uiso 1 1 calc R U
C32 C 0.3087(4) 0.44904(12) 0.5898(2) 0.0535(8) Uani 1 1 d . .
H32A H 0.308611 0.435087 0.531897 0.064 Uiso 1 1 calc R U
H32B H 0.389957 0.443464 0.618800 0.064 Uiso 1 1 calc R U
C33 C 0.3597(4) 0.38614(14) 0.7815(3) 0.0685(10) Uani 1 1 d . .
C35 C 0.4706(8) 0.3993(2) 0.9204(5) 0.112(2) Uani 1 1 d . .
H35 H 0.469474 0.408667 0.978781 0.134 Uiso 1 1 calc R U
C34 C 0.3626(6) 0.40113(18) 0.8684(4) 0.0884(14) Uani 1 1 d . .
H34 H 0.289426 0.412709 0.891783 0.106 Uiso 1 1 calc R U
C36 C 0.5792(8) 0.3837(3) 0.8864(6) 0.116(2) Uani 1 1 d . .
H36 H 0.652465 0.382904 0.921561 0.140 Uiso 1 1 calc R U
C37 C 0.5819(7) 0.3693(2) 0.8008(6) 0.118(2) Uani 1 1 d . .
H37 H 0.656658 0.359064 0.777527 0.141 Uiso 1 1 calc R U
C38 C 0.4714(5) 0.37004(19) 0.7493(4) 0.0873(14) Uani 1 1 d . .
H38 H 0.472546 0.359444 0.691674 0.105 Uiso 1 1 calc R U
C39 C 0.2203(4) 0.33215(14) 0.6399(3) 0.0697(11) Uani 1 1 d . .
C40 C 0.2353(6) 0.28968(16) 0.6805(5) 0.0940(16) Uani 1 1 d . .
H40 H 0.248701 0.287892 0.741141 0.113 Uiso 1 1 calc R U
C41 C 0.2304(8) 0.2498(2) 0.6300(8) 0.132(3) Uani 1 1 d . .
H41 H 0.239364 0.221602 0.657591 0.158 Uiso 1 1 calc R U
C42 C 0.2126(9) 0.2517(3) 0.5408(8) 0.147(3) Uani 1 1 d . .
H42 H 0.209060 0.224870 0.507923 0.177 Uiso 1 1 calc R U
C43 C 0.1998(8) 0.2939(3) 0.4995(6) 0.131(3) Uani 1 1 d . .
H43 H 0.188305 0.295410 0.438665 0.157 Uiso 1 1 calc R U
C44 C 0.2042(6) 0.33324(19) 0.5486(4) 0.0910(16) Uani 1 1 d . .
H44 H 0.196262 0.361319 0.520288 0.109 Uiso 1 1 calc R U
C45 C 0.0599(4) 0.39114(15) 0.7631(3) 0.0699(11) Uani 1 1 d . .
C46 C -0.0448(5) 0.3819(3) 0.6943(4) 0.1064(18) Uani 1 1 d . .
H46A H -0.042484 0.404671 0.648998 0.160 Uiso 1 1 calc R U
H46B H -0.124841 0.382936 0.721676 0.160 Uiso 1 1 calc R U
H46C H -0.032927 0.352187 0.669007 0.160 Uiso 1 1 calc R U
C47 C 0.0503(7) 0.3560(2) 0.8367(5) 0.113(2) Uani 1 1 d . .
H47A H -0.028434 0.359774 0.864988 0.170 Uiso 1 1 calc R U
H47B H 0.118472 0.360396 0.878955 0.170 Uiso 1 1 calc R U
H47C H 0.054833 0.325783 0.812458 0.170 Uiso 1 1 calc R U
C48 C 0.0414(6) 0.4389(2) 0.7989(4) 0.0966(17) Uani 1 1 d . .
H48A H 0.042003 0.460507 0.751503 0.145 Uiso 1 1 calc R U
H48B H 0.108335 0.445882 0.840797 0.145 Uiso 1 1 calc R U
H48C H -0.037878 0.440464 0.827243 0.145 Uiso 1 1 calc R U
C49 C 0.7133(4) 0.31792(14) 0.4538(3) 0.0673(10) Uani 1 1 d . .
C50 C 0.8167(6) 0.29755(18) 0.4947(4) 0.0975(18) Uani 1 1 d . .
H50 H 0.895417 0.302128 0.471124 0.117 Uiso 1 1 calc R U
C51 C 0.8089(11) 0.2707(2) 0.5689(5) 0.138(3) Uani 1 1 d . .
H51 H 0.881418 0.257995 0.594734 0.165 Uiso 1 1 calc R U
C52 C 0.6958(15) 0.2629(3) 0.6039(6) 0.158(4) Uani 1 1 d . .
H52 H 0.689980 0.245020 0.654121 0.189 Uiso 1 1 calc R U
C53 C 0.5886(12) 0.2818(3) 0.5644(7) 0.148(4) Uani 1 1 d . .
H53 H 0.510453 0.276332 0.588107 0.178 Uiso 1 1 calc R U
C54 C 0.5970(6) 0.30915(18) 0.4885(4) 0.1002(19) Uani 1 1 d . .
H54 H 0.524383 0.321307 0.461777 0.120 Uiso 1 1 calc R U
C55 C 0.8335(3) 0.40454(12) 0.3749(2) 0.0536(8) Uani 1 1 d . .
C56 C 0.8189(4) 0.44483(14) 0.3266(3) 0.0659(10) Uani 1 1 d . .
H56 H 0.756126 0.446745 0.282582 0.079 Uiso 1 1 calc R U
C57 C 0.8967(5) 0.48206(15) 0.3435(3) 0.0765(13) Uani 1 1 d . .
H57 H 0.885578 0.508701 0.310783 0.092 Uiso 1 1 calc R U
C58 C 0.9885(5) 0.48006(16) 0.4069(3) 0.0753(12) Uani 1 1 d . .
H58 H 1.040819 0.505104 0.417333 0.090 Uiso 1 1 calc R U
C59 C 1.0045(4) 0.44094(17) 0.4560(3) 0.0753(12) Uani 1 1 d . .
H59 H 1.066963 0.439570 0.500276 0.090 Uiso 1 1 calc R U
C60 C 0.9279(4) 0.40386(14) 0.4394(3) 0.0639(9) Uani 1 1 d . .
H60 H 0.940187 0.377472 0.472738 0.077 Uiso 1 1 calc R U
C61 C 0.7664(4) 0.32093(14) 0.2539(3) 0.0640(10) Uani 1 1 d . .
C62 C 0.6783(5) 0.28010(16) 0.2428(4) 0.0810(13) Uani 1 1 d . .
H62A H 0.593733 0.290719 0.231581 0.122 Uiso 1 1 calc R U
H62B H 0.681609 0.262068 0.295553 0.122 Uiso 1 1 calc R U
H62C H 0.704007 0.261778 0.194201 0.122 Uiso 1 1 calc R U
C63 C 0.9015(4) 0.30282(18) 0.2668(4) 0.0894(15) Uani 1 1 d . .
H63A H 0.922156 0.284150 0.217449 0.134 Uiso 1 1 calc R U
H63B H 0.907859 0.284913 0.319695 0.134 Uiso 1 1 calc R U
H63C H 0.959049 0.328097 0.271422 0.134 Uiso 1 1 calc R U
C64 C 0.7582(7) 0.3504(2) 0.1716(3) 0.1010(18) Uani 1 1 d . .
H64A H 0.769322 0.331583 0.120757 0.151 Uiso 1 1 calc R U
H64B H 0.822861 0.373308 0.174852 0.151 Uiso 1 1 calc R U
H64C H 0.677127 0.364910 0.167282 0.151 Uiso 1 1 calc R U
C65 C 0.5270(4) 0.41239(15) 0.3770(3) 0.0661(11) Uani 1 1 d . .
H65A H 0.587185 0.437225 0.383118 0.079 Uiso 1 1 calc R U
H65B H 0.507703 0.401874 0.435466 0.079 Uiso 1 1 calc R U
C66 C 0.4092(3) 0.42959(12) 0.3315(2) 0.0554(8) Uani 1 1 d . .
H66 H 0.381917 0.457123 0.362217 0.066 Uiso 1 1 calc R U
C67 C 0.4155(3) 0.44060(11) 0.2350(3) 0.0535(8) Uani 1 1 d . .
C68 C 0.2829(3) 0.43194(11) 0.1938(2) 0.0483(7) Uani 1 1 d . .
C69 C 0.2187(3) 0.40491(13) 0.2670(3) 0.0557(8) Uani 1 1 d . .
H69 H 0.147337 0.421995 0.289569 0.067 Uiso 1 1 calc R U
C70 C 0.2494(4) 0.35710(14) 0.1498(3) 0.0670(10) Uani 1 1 d . .
C71 C 0.3680(5) 0.33050(15) 0.1702(4) 0.0844(14) Uani 1 1 d . .
H71A H 0.416325 0.328256 0.118189 0.127 Uiso 1 1 calc R U
H71B H 0.346596 0.300386 0.189887 0.127 Uiso 1 1 calc R U
H71C H 0.416781 0.345862 0.215564 0.127 Uiso 1 1 calc R U
C72 C 0.1656(6) 0.33501(19) 0.0810(4) 0.0943(16) Uani 1 1 d . .
H72A H 0.209855 0.332404 0.027219 0.141 Uiso 1 1 calc R U
H72B H 0.091521 0.353342 0.071080 0.141 Uiso 1 1 calc R U
H72C H 0.141772 0.305131 0.100524 0.141 Uiso 1 1 calc R U
C73 C 0.2167(3) 0.47689(12) 0.1683(2) 0.0496(8) Uani 1 1 d . .
C74 C 0.2750(4) 0.50097(12) 0.0885(2) 0.0530(8) Uani 1 1 d . .
H74 H 0.363894 0.492330 0.085909 0.064 Uiso 1 1 calc R U
C75 C 0.2649(4) 0.55308(13) 0.0891(3) 0.0588(9) Uani 1 1 d . .
H75A H 0.261074 0.564452 0.029197 0.071 Uiso 1 1 calc R U
H75B H 0.188208 0.562183 0.117275 0.071 Uiso 1 1 calc R U
C76 C 0.0805(4) 0.46794(14) 0.1354(3) 0.0587(9) Uani 1 1 d . .
H76 H 0.047881 0.438562 0.155637 0.070 Uiso 1 1 calc R U
C77 C 0.0853(4) 0.47096(15) 0.0347(3) 0.0638(9) Uani 1 1 d . .
H77 H 0.059358 0.442088 0.006831 0.077 Uiso 1 1 calc R U
C78 C -0.0741(5) 0.5165(2) 0.0851(3) 0.0856(15) Uani 1 1 d . .
C79 C -0.0996(6) 0.5670(3) 0.0871(5) 0.116(2) Uani 1 1 d . .
H79A H -0.157207 0.574942 0.039519 0.174 Uiso 1 1 calc R U
H79B H -0.022099 0.583394 0.081071 0.174 Uiso 1 1 calc R U
H79C H -0.135848 0.574940 0.142034 0.174 Uiso 1 1 calc R U
C80 C -0.1910(6) 0.4880(3) 0.0831(5) 0.137(3) Uani 1 1 d . .
H80A H -0.245675 0.497553 0.035045 0.206 Uiso 1 1 calc R U
H80B H -0.233326 0.491689 0.137445 0.206 Uiso 1 1 calc R U
H80C H -0.168936 0.456441 0.075671 0.206 Uiso 1 1 calc R U
C81 C 0.3865(5) 0.66924(14) 0.1189(3) 0.0720(12) Uani 1 1 d . .
C82 C 0.4119(9) 0.7122(2) 0.1498(5) 0.122(3) Uani 1 1 d . .
H82 H 0.417265 0.717064 0.210251 0.146 Uiso 1 1 calc R U
C83 C 0.4300(10) 0.7490(2) 0.0929(7) 0.146(3) Uani 1 1 d . .
H83 H 0.449892 0.777734 0.115453 0.175 Uiso 1 1 calc R U
C84 C 0.4183(8) 0.7425(2) 0.0050(6) 0.121(2) Uani 1 1 d . .
H84 H 0.428952 0.767015 -0.033100 0.145 Uiso 1 1 calc R U
C85 C 0.3917(6) 0.7013(2) -0.0271(4) 0.0999(19) Uani 1 1 d . .
H85 H 0.383430 0.696944 -0.087589 0.120 Uiso 1 1 calc R U
C86 C 0.3763(5) 0.66483(16) 0.0290(3) 0.0749(12) Uani 1 1 d . .
H86 H 0.358253 0.636210 0.005084 0.090 Uiso 1 1 calc R U
C87 C 0.2332(4) 0.62497(14) 0.2621(3) 0.0638(10) Uani 1 1 d . .
C88 C 0.2160(4) 0.60162(15) 0.3403(3) 0.0683(10) Uani 1 1 d . .
H88 H 0.278523 0.581718 0.361016 0.082 Uiso 1 1 calc R U
C89 C 0.1095(5) 0.60701(18) 0.3880(4) 0.0824(13) Uani 1 1 d . .
H89 H 0.101414 0.591333 0.440675 0.099 Uiso 1 1 calc R U
C90 C 0.0162(6) 0.6352(3) 0.3581(5) 0.115(2) Uani 1 1 d . .
H90 H -0.055834 0.639029 0.390438 0.138 Uiso 1 1 calc R U
C91 C 0.0284(7) 0.6580(3) 0.2803(6) 0.139(3) Uani 1 1 d . .
H91 H -0.036567 0.676515 0.258283 0.167 Uiso 1 1 calc R U
C92 C 0.1383(6) 0.6533(2) 0.2343(4) 0.1018(19) Uani 1 1 d . .
H92 H 0.147447 0.670078 0.182934 0.122 Uiso 1 1 calc R U
C93 C 0.5297(4) 0.61143(17) 0.2629(3) 0.0717(11) Uani 1 1 d . .
C94 C 0.5331(6) 0.6421(2) 0.3445(4) 0.0917(14) Uani 1 1 d . .
H94A H 0.526629 0.673490 0.326747 0.138 Uiso 1 1 calc R U
H94B H 0.610935 0.637407 0.377214 0.138 Uiso 1 1 calc R U
H94C H 0.463823 0.634485 0.380698 0.138 Uiso 1 1 calc R U
C95 C 0.5457(6) 0.56135(19) 0.2909(4) 0.0893(14) Uani 1 1 d . .
H95A H 0.549577 0.542382 0.239538 0.134 Uiso 1 1 calc R U
H95B H 0.475395 0.552259 0.324842 0.134 Uiso 1 1 calc R U
H95C H 0.622160 0.558052 0.325846 0.134 Uiso 1 1 calc R U
C96 C 0.6400(5) 0.6239(3) 0.2048(4) 0.1056(19) Uani 1 1 d . .
H96A H 0.635556 0.605926 0.151991 0.158 Uiso 1 1 calc R U
H96B H 0.718186 0.617911 0.236246 0.158 Uiso 1 1 calc R U
H96C H 0.635362 0.655785 0.189794 0.158 Uiso 1 1 calc R U
Si3 Si 0.72276(9) 0.35530(3) 0.35293(7) 0.0506(2) Uani 1 1 d . .
C3 C -0.1622(8) 0.7241(2) 1.0668(4) 0.112(2) Uani 1 1 d . .
H3 H -0.219477 0.734942 1.106703 0.134 Uiso 1 1 calc R U
O3 O 0.3480(3) 0.64430(10) 0.7052(2) 0.0734(8) Uani 1 1 d . .

loop_
_atom_site_aniso_label
_atom_site_aniso_U_11
_atom_site_aniso_U_22
_atom_site_aniso_U_33
_atom_site_aniso_U_23
_atom_site_aniso_U_13
_atom_site_aniso_U_12
Si1 0.0478(5) 0.0452(4) 0.0524(5) -0.0020(4) 0.0101(4) 0.0012(4)
C1 0.068(2) 0.0473(18) 0.066(2) -0.0031(16) 0.0018(19) 0.0025(17)
O1 0.0574(13) 0.0561(13) 0.0577(14) 0.0101(11) 0.0206(11) 0.0106(11)
Si2 0.0656(6) 0.0462(5) 0.0574(6) 0.0007(4) 0.0069(4) 0.0024(4)
C2 0.099(4) 0.085(3) 0.079(3) -0.027(3) 0.019(3) -0.001(3)
O2 0.0641(15) 0.0772(18) 0.0620(16) -0.0292(14) 0.0155(12) -0.0044(13)
O5 0.0501(15) 0.0687(16) 0.0819(19) -0.0140(14) 0.0042(13) -0.0018(13)
C5 0.102(4) 0.083(3) 0.136(6) -0.030(4) -0.042(4) -0.001(3)
Si4 0.0688(6) 0.0518(5) 0.0545(5) 0.0041(4) 0.0145(4) 0.0063(4)
C4 0.165(7) 0.072(3) 0.101(4) -0.032(3) -0.046(5) 0.010(4)
O4 0.0699(16) 0.0454(12) 0.0547(14) -0.0055(10) 0.0053(12) -0.0017(11)
C6 0.071(3) 0.078(3) 0.102(4) -0.021(3) -0.009(3) -0.002(2)
O6 0.0659(15) 0.0691(15) 0.0456(13) -0.0039(11) -0.0032(11) 0.0190(13)
C9 0.063(2) 0.086(3) 0.094(3) 0.016(3) 0.024(2) -0.011(2)
O9 0.0500(15) 0.162(3) 0.0573(17) -0.0287(19) -0.0020(12) 0.0332(19)
O8 0.0713(17) 0.0780(18) 0.0551(15) -0.0214(13) 0.0087(13) 0.0138(14)
C8 0.063(2) 0.063(2) 0.083(3) 0.001(2) 0.021(2) -0.0059(19)
O7 0.0669(15) 0.0562(13) 0.0421(12) -0.0023(10) -0.0002(11) -0.0035(11)
C7 0.053(2) 0.0520(18) 0.055(2) 0.0037(15) 0.0055(16) -0.0010(15)
O10 0.0621(15) 0.0533(13) 0.0584(15) 0.0015(11) 0.0103(11) 0.0026(11)
C10 0.074(3) 0.082(3) 0.075(3) 0.028(2) -0.008(2) -0.025(2)
C11 0.107(4) 0.059(2) 0.063(2) 0.0014(19) -0.016(2) -0.019(2)
O11 0.0576(14) 0.0608(14) 0.0694(16) -0.0230(13) -0.0093(12) 0.0129(12)
O12 0.0605(15) 0.0661(15) 0.0571(15) 0.0137(12) -0.0027(12) 0.0017(12)
C12 0.082(3) 0.064(2) 0.052(2) -0.0024(17) 0.0085(19) -0.012(2)
O13 0.0700(16) 0.0703(18) 0.0686(17) 0.0100(14) -0.0009(13) -0.0202(14)
C13 0.062(2) 0.0498(19) 0.066(2) 0.0028(16) 0.0000(18) 0.0005(16)
C14 0.061(2) 0.071(3) 0.106(4) 0.014(2) -0.001(2) 0.007(2)
O14 0.0751(16) 0.0474(12) 0.0560(14) -0.0031(11) 0.0083(12) -0.0005(11)
O15 0.0523(15) 0.0763(18) 0.093(2) 0.0118(16) 0.0148(14) 0.0012(13)
C15 0.116(4) 0.077(3) 0.066(3) 0.002(2) -0.013(3) -0.008(3)
C16 0.076(3) 0.062(2) 0.083(3) 0.018(2) 0.009(2) -0.004(2)
O16 0.0651(14) 0.0571(13) 0.0503(14) -0.0019(11) 0.0104(11) 0.0131(12)
C19 0.0433(18) 0.0428(16) 0.060(2) -0.0048(15) 0.0041(15) 0.0052(14)
O19 0.0594(15) 0.118(2) 0.0515(15) 0.0178(16) 0.0081(12) 0.0321(16)
C18 0.056(2) 0.0555(19) 0.053(2) -0.0001(15) 0.0086(16) 0.0102(16)
O18 0.098(2) 0.109(3) 0.0531(16) 0.0259(17) 0.0045(15) 0.032(2)
C17 0.068(2) 0.063(2) 0.060(2) 0.0112(18) 0.0194(19) 0.0173(18)
O17 0.0819(18) 0.0685(16) 0.0473(14) -0.0004(12) 0.0151(13) -0.0036(14)
C22 0.072(2) 0.0476(19) 0.081(3) -0.0112(19) 0.019(2) -0.0089(18)
C21 0.0495(19) 0.067(2) 0.061(2) -0.0219(18) 0.0114(16) -0.0044(17)
C20 0.0461(17) 0.0489(17) 0.0491(19) -0.0065(14) 0.0061(14) 0.0036(14)
O20 0.0642(15) 0.0533(13) 0.0588(15) 0.0043(11) 0.0125(12) 0.0024(12)
C23 0.090(3) 0.050(2) 0.106(4) -0.001(2) 0.032(3) 0.006(2)
C25 0.0455(17) 0.0525(18) 0.0421(17) -0.0089(14) 0.0007(13) 0.0064(14)
C24 0.112(4) 0.067(3) 0.103(4) 0.001(3) 0.046(3) -0.015(3)
C28 0.048(2) 0.076(2) 0.061(2) -0.0270(19) 0.0067(17) -0.0017(17)
C27 0.062(2) 0.0526(18) 0.051(2) -0.0058(15) 0.0102(16) -0.0039(16)
C26 0.0506(17) 0.0443(15) 0.0442(17) -0.0038(13) 0.0026(14) 0.0032(13)
C29 0.053(2) 0.116(4) 0.062(2) -0.031(2) 0.0140(18) 0.015(2)
C30 0.091(4) 0.169(7) 0.102(4) 0.003(4) 0.013(3) 0.064(4)
C31 0.065(3) 0.162(6) 0.136(5) -0.080(5) 0.034(3) -0.019(3)
C32 0.060(2) 0.0514(18) 0.0499(19) -0.0035(15) 0.0096(15) 0.0051(16)
C33 0.074(3) 0.0532(19) 0.078(3) 0.0060(19) -0.002(2) -0.0002(19)
C35 0.134(6) 0.090(4) 0.108(5) 0.003(3) -0.039(5) -0.015(4)
C34 0.106(4) 0.075(3) 0.083(3) -0.008(2) -0.014(3) 0.002(3)
C36 0.111(5) 0.103(4) 0.132(6) 0.023(4) -0.041(5) -0.021(4)
C37 0.087(4) 0.108(5) 0.157(7) 0.034(5) -0.006(4) 0.012(3)
C38 0.076(3) 0.089(3) 0.096(4) 0.015(3) -0.001(3) 0.007(2)
C39 0.070(2) 0.053(2) 0.087(3) -0.007(2) 0.008(2) 0.0037(18)
C40 0.107(4) 0.053(2) 0.124(5) 0.000(3) 0.023(3) 0.000(2)
C41 0.143(6) 0.051(3) 0.204(9) -0.013(4) 0.039(6) 0.001(3)
C42 0.164(8) 0.085(5) 0.194(9) -0.066(6) 0.012(7) -0.002(5)
C43 0.167(7) 0.099(5) 0.126(6) -0.054(4) -0.015(5) 0.017(5)
C44 0.110(4) 0.074(3) 0.088(4) -0.021(3) -0.009(3) 0.016(3)
C45 0.077(3) 0.071(2) 0.063(2) 0.0109(19) 0.020(2) 0.006(2)
C46 0.069(3) 0.144(5) 0.106(4) 0.000(4) 0.008(3) 0.004(3)
C47 0.114(4) 0.114(4) 0.114(5) 0.054(4) 0.040(4) 0.008(4)
C48 0.112(4) 0.093(4) 0.087(4) 0.009(3) 0.035(3) 0.017(3)
C49 0.082(3) 0.056(2) 0.064(2) 0.0004(18) 0.007(2) -0.011(2)
C50 0.120(4) 0.073(3) 0.097(4) 0.028(3) -0.032(3) -0.020(3)
C51 0.210(9) 0.090(4) 0.109(5) 0.039(4) -0.048(6) -0.039(5)
C52 0.279(15) 0.101(5) 0.095(5) 0.020(4) 0.032(7) -0.043(8)
C53 0.213(10) 0.090(5) 0.148(7) 0.002(5) 0.105(7) -0.026(5)
C54 0.114(4) 0.074(3) 0.117(4) -0.006(3) 0.057(4) -0.015(3)
C55 0.055(2) 0.0544(18) 0.0519(19) -0.0014(15) 0.0086(16) 0.0022(16)
C56 0.080(3) 0.064(2) 0.054(2) 0.0046(17) 0.0029(19) -0.003(2)
C57 0.104(4) 0.060(2) 0.066(3) 0.0047(19) 0.029(3) -0.008(2)
C58 0.075(3) 0.070(3) 0.082(3) -0.014(2) 0.023(2) -0.020(2)
C59 0.065(3) 0.077(3) 0.083(3) -0.012(2) -0.008(2) -0.010(2)
C60 0.060(2) 0.061(2) 0.071(2) 0.0036(19) -0.0026(19) -0.0023(18)
C61 0.066(2) 0.056(2) 0.070(3) -0.0083(18) 0.0105(19) 0.0078(18)
C62 0.082(3) 0.065(3) 0.096(3) -0.024(2) -0.003(3) 0.005(2)
C63 0.062(3) 0.083(3) 0.125(4) -0.018(3) 0.025(3) 0.011(2)
C64 0.150(5) 0.088(3) 0.066(3) -0.011(3) 0.021(3) 0.010(4)
C65 0.060(2) 0.070(2) 0.067(2) -0.024(2) -0.0083(19) 0.0185(19)
C66 0.056(2) 0.0518(18) 0.059(2) -0.0084(15) 0.0025(16) 0.0117(16)
C67 0.0472(18) 0.0440(17) 0.070(2) -0.0019(15) 0.0091(16) 0.0057(14)
C68 0.0495(18) 0.0463(17) 0.0495(18) 0.0005(14) 0.0061(14) 0.0040(14)
C69 0.0505(19) 0.060(2) 0.057(2) 0.0137(17) 0.0007(16) 0.0004(16)
C70 0.079(3) 0.0493(19) 0.072(2) -0.0003(18) -0.010(2) -0.0063(19)
C71 0.098(4) 0.054(2) 0.100(4) -0.009(2) -0.013(3) 0.014(2)
C72 0.117(4) 0.075(3) 0.089(4) -0.006(3) -0.023(3) -0.020(3)
C73 0.0503(18) 0.0519(18) 0.0473(18) 0.0046(14) 0.0109(14) 0.0064(15)
C74 0.0572(19) 0.0514(17) 0.0512(19) 0.0025(15) 0.0134(15) 0.0041(15)
C75 0.064(2) 0.0550(19) 0.059(2) 0.0109(17) 0.0130(18) 0.0062(17)
C76 0.054(2) 0.069(2) 0.053(2) 0.0174(17) 0.0035(16) 0.0042(17)
C77 0.069(2) 0.068(2) 0.054(2) 0.0066(18) 0.0002(18) 0.0029(19)
C78 0.068(3) 0.126(4) 0.063(3) 0.032(3) 0.005(2) 0.029(3)
C79 0.102(4) 0.142(6) 0.105(4) 0.032(4) 0.011(3) 0.065(4)
C80 0.075(4) 0.209(9) 0.125(5) 0.075(6) -0.026(4) -0.002(4)
C81 0.087(3) 0.049(2) 0.081(3) 0.0129(19) 0.017(2) 0.006(2)
C82 0.207(8) 0.064(3) 0.096(4) -0.001(3) 0.011(5) -0.001(4)
C83 0.223(10) 0.055(3) 0.160(8) 0.017(4) -0.005(7) -0.016(4)
C84 0.140(6) 0.089(4) 0.135(6) 0.050(4) 0.018(5) 0.001(4)
C85 0.109(4) 0.091(4) 0.101(4) 0.044(3) 0.031(3) 0.021(3)
C86 0.087(3) 0.068(2) 0.071(3) 0.012(2) 0.021(2) 0.013(2)
C87 0.068(2) 0.063(2) 0.061(2) -0.0031(18) 0.0137(18) 0.0108(19)
C88 0.075(3) 0.062(2) 0.069(3) 0.0006(19) 0.016(2) -0.0001(19)
C89 0.089(3) 0.084(3) 0.076(3) -0.005(2) 0.028(2) -0.008(3)
C90 0.090(4) 0.138(5) 0.122(5) 0.000(4) 0.049(4) 0.024(4)
C91 0.104(5) 0.190(8) 0.126(6) 0.038(5) 0.039(4) 0.076(5)
C92 0.094(4) 0.124(5) 0.089(4) 0.023(3) 0.030(3) 0.047(3)
C93 0.071(2) 0.077(3) 0.067(2) -0.007(2) 0.007(2) 0.003(2)
C94 0.095(3) 0.096(3) 0.084(3) -0.017(3) 0.003(3) -0.003(3)
C95 0.097(4) 0.085(3) 0.085(3) 0.000(3) -0.010(3) 0.022(3)
C96 0.072(3) 0.148(6) 0.098(4) -0.004(4) 0.024(3) 0.003(3)
Si3 0.0470(5) 0.0481(4) 0.0566(5) -0.0023(4) 0.0011(4) 0.0034(4)
C3 0.150(6) 0.097(4) 0.089(4) -0.035(3) 0.013(4) 0.002(4)
O3 0.0733(17) 0.0637(16) 0.084(2) -0.0252(15) 0.0165(15) -0.0219(14)

loop_
_atom_type_symbol
_atom_type_description
_atom_type_scat_dispersion_real
_atom_type_scat_dispersion_imag
_atom_type_scat_source
C C 0.0181 0.0091 'International Tables Vol C Tables 4.2.6.8 and 6.1.1.4'
H H 0.0000 0.0000 'International Tables Vol C Tables 4.2.6.8 and 6.1.1.4'
O O 0.0492 0.0322 'International Tables Vol C Tables 4.2.6.8 and 6.1.1.4'
Si Si 0.2541 0.3302 'International Tables Vol C Tables 4.2.6.8 and 6.1.1.4'

loop_
_geom_angle_atom_site_label_1
_geom_angle_atom_site_label_2
_geom_angle_atom_site_label_3
_geom_angle
O1 Si1 C1 107.26(17)
O1 Si1 C7 107.68(15)
C1 Si1 C7 113.38(18)
O1 Si1 C13 107.65(16)
C1 Si1 C13 110.20(18)
C7 Si1 C13 110.44(18)
C2 C1 C6 116.1(4)
C2 C1 Si1 125.7(4)
C6 C1 Si1 118.2(4)
C17 O1 Si1 121.8(2)
O10 Si2 C39 108.95(18)
O10 Si2 C33 112.19(18)
C39 Si2 C33 106.8(2)
O10 Si2 C45 102.82(17)
C39 Si2 C45 110.6(2)
C33 Si2 C45 115.4(2)
C1 C2 C3 122.8(6)
C1 C2 H2 118.6
C3 C2 H2 118.6
C18 O2 C21 110.4(3)
C4 C5 C6 120.0(6)
C4 C5 H5 120.0
C6 C5 H5 120.0
O20 Si4 C87 111.15(17)
O20 Si4 C81 108.43(18)
C87 Si4 C81 108.2(2)
O20 Si4 C93 103.85(18)
C87 Si4 C93 114.1(2)
C81 Si4 C93 111.0(2)
C3 C4 C5 120.3(5)
C3 C4 H4 119.8
C5 C4 H4 119.8
C20 O4 C22 108.3(3)
C5 C6 C1 121.6(6)
C5 C6 H6 119.2
C1 C6 H6 119.2
C10 C9 C8 121.1(5)
C10 C9 H9 119.5
C8 C9 H9 119.5
C28 O9 C29 108.1(3)
C27 O8 C29 108.8(3)
C9 C8 C7 121.8(4)
C9 C8 H8 119.1
C7 C8 H8 119.1
C27 O7 C26 110.2(3)
C8 C7 C12 116.3(4)
C8 C7 Si1 124.0(3)
C12 C7 Si1 119.6(3)
C32 O10 Si2 130.0(2)
C9 C10 C11 119.1(4)
C9 C10 H10 120.4
C11 C10 H10 120.4
C10 C11 C12 120.1(4)
C10 C11 H11 119.9
C12 C11 H11 119.9
C65 O11 Si3 123.6(2)
C69 O12 C66 109.9(3)
C7 C12 C11 121.5(4)
C7 C12 H12 119.2
C11 C12 H12 119.2
C69 O13 C70 109.0(3)
C15 C13 C14 109.9(4)
C15 C13 C16 110.1(4)
C14 C13 C16 108.7(3)
C15 C13 Si1 109.4(3)
C14 C13 Si1 108.5(3)
C16 C13 Si1 110.2(3)
C13 C14 H14A 109.5
C13 C14 H14B 109.5
H14A C14 H14B 109.5
C13 C14 H14C 109.5
H14A C14 H14C 109.5
H14B C14 H14C 109.5
C68 O14 C70 108.5(3)
C13 C15 H15A 109.5
C13 C15 H15B 109.5
H15A C15 H15B 109.5
C13 C15 H15C 109.5
H15A C15 H15C 109.5
H15B C15 H15C 109.5
C13 C16 H16A 109.5
C13 C16 H16B 109.5
H16A C16 H16B 109.5
C13 C16 H16C 109.5
H16A C16 H16C 109.5
H16B C16 H16C 109.5
O5 C19 C18 127.3(3)
O5 C19 C20 125.7(3)
C18 C19 C20 107.0(3)
C76 O19 C78 107.8(4)
O2 C18 C17 111.2(3)
O2 C18 C19 103.8(3)
C17 C18 C19 116.5(3)
O2 C18 H18 108.3
C17 C18 H18 108.3
C19 C18 H18 108.3
C77 O18 C78 109.6(3)
O1 C17 C18 111.9(3)
O1 C17 H17A 109.2
C18 C17 H17A 109.2
O1 C17 H17B 109.2
C18 C17 H17B 109.2
H17A C17 H17B 107.9
C77 O17 C74 110.4(3)
O3 C22 O4 104.4(3)
O3 C22 C24 108.3(4)
O4 C22 C24 108.4(4)
O3 C22 C23 112.4(4)
O4 C22 C23 109.7(3)
C24 C22 C23 113.1(4)
O3 C21 O2 111.7(3)
O3 C21 C20 104.7(3)
O2 C21 C20 107.5(3)
O3 C21 H21 110.9
O2 C21 H21 110.9
C20 C21 H21 110.9
O4 C20 C25 109.1(3)
O4 C20 C21 105.2(3)
C25 C20 C21 114.1(3)
O4 C20 C19 114.4(3)
C25 C20 C19 111.4(3)
C21 C20 C19 102.5(3)
C75 O20 Si4 128.7(2)
C22 C23 H23A 109.5
C22 C23 H23B 109.5
H23A C23 H23B 109.5
C22 C23 H23C 109.5
H23A C23 H23C 109.5
H23B C23 H23C 109.5
O6 C25 C20 105.3(3)
O6 C25 C28 113.5(3)
C20 C25 C28 110.0(3)
O6 C25 C26 113.2(3)
C20 C25 C26 112.3(3)
C28 C25 C26 102.7(3)
C22 C24 H24A 109.5
C22 C24 H24B 109.5
H24A C24 H24B 109.5
C22 C24 H24C 109.5
H24A C24 H24C 109.5
H24B C24 H24C 109.5
O9 C28 C27 104.6(3)
O9 C28 C25 109.8(4)
C27 C28 C25 104.8(3)
O9 C28 H28 112.4
C27 C28 H28 112.4
C25 C28 H28 112.4
O7 C27 O8 110.4(3)
O7 C27 C28 108.2(3)
O8 C27 C28 104.1(3)
O7 C27 H27 111.3
O8 C27 H27 111.3
C28 C27 H27 111.3
O7 C26 C32 110.7(3)
O7 C26 C25 105.1(3)
C32 C26 C25 114.3(3)
O7 C26 H26 108.9
C32 C26 H26 108.9
C25 C26 H26 108.9
O8 C29 O9 103.3(3)
O8 C29 C30 108.7(5)
O9 C29 C30 108.2(5)
O8 C29 C31 110.1(5)
O9 C29 C31 111.2(4)
C30 C29 C31 114.8(5)
C29 C30 H30A 109.5
C29 C30 H30B 109.5
H30A C30 H30B 109.5
C29 C30 H30C 109.5
H30A C30 H30C 109.5
H30B C30 H30C 109.5
C29 C31 H31A 109.5
C29 C31 H31B 109.5
H31A C31 H31B 109.5
C29 C31 H31C 109.5
H31A C31 H31C 109.5
H31B C31 H31C 109.5
O10 C32 C26 108.5(3)
O10 C32 H32A 110.0
C26 C32 H32A 110.0
O10 C32 H32B 110.0
C26 C32 H32B 110.0
H32A C32 H32B 108.4
C38 C33 C34 116.9(5)
C38 C33 Si2 118.5(4)
C34 C33 Si2 124.6(4)
C36 C35 C34 119.8(7)
C36 C35 H35 120.1
C34 C35 H35 120.1
C35 C34 C33 121.7(6)
C35 C34 H34 119.1
C33 C34 H34 119.1
C35 C36 C37 120.7(6)
C35 C36 H36 119.6
C37 C36 H36 119.6
C36 C37 C38 119.1(7)
C36 C37 H37 120.5
C38 C37 H37 120.5
C33 C38 C37 121.7(6)
C33 C38 H38 119.2
C37 C38 H38 119.2
C44 C39 C40 118.0(5)
C44 C39 Si2 120.8(4)
C40 C39 Si2 121.1(4)
C41 C40 C39 119.9(7)
C41 C40 H40 120.0
C39 C40 H40 120.0
C42 C41 C40 121.0(7)
C42 C41 H41 119.5
C40 C41 H41 119.5
C41 C42 C43 119.5(6)
C41 C42 H42 120.2
C43 C42 H42 120.2
C44 C43 C42 119.9(8)
C44 C43 H43 120.1
C42 C43 H43 120.1
C43 C44 C39 121.6(6)
C43 C44 H44 119.2
C39 C44 H44 119.2
C48 C45 C46 108.1(5)
C48 C45 C47 110.1(5)
C46 C45 C47 108.5(5)
C48 C45 Si2 111.2(3)
C46 C45 Si2 107.5(3)
C47 C45 Si2 111.3(4)
C45 C46 H46A 109.5
C45 C46 H46B 109.5
H46A C46 H46B 109.5
C45 C46 H46C 109.5
H46A C46 H46C 109.5
H46B C46 H46C 109.5
C45 C47 H47A 109.5
C45 C47 H47B 109.5
H47A C47 H47B 109.5
C45 C47 H47C 109.5
H47A C47 H47C 109.5
H47B C47 H47C 109.5
C45 C48 H48A 109.5
C45 C48 H48B 109.5
H48A C48 H48B 109.5
C45 C48 H48C 109.5
H48A C48 H48C 109.5
H48B C48 H48C 109.5
C50 C49 C54 117.1(5)
C50 C49 Si3 123.5(4)
C54 C49 Si3 119.3(4)
C49 C50 C51 123.0(8)
C49 C50 H50 118.5
C51 C50 H50 118.5
C52 C51 C50 119.9(9)
C52 C51 H51 120.1
C50 C51 H51 120.1
C51 C52 C53 119.5(8)
C51 C52 H52 120.3
C53 C52 H52 120.3
C52 C53 C54 120.5(8)
C52 C53 H53 119.8
C54 C53 H53 119.8
C49 C54 C53 120.0(8)
C49 C54 H54 120.0
C53 C54 H54 120.0
C60 C55 C56 116.9(4)
C60 C55 Si3 123.4(3)
C56 C55 Si3 119.7(3)
C57 C56 C55 120.7(4)
C57 C56 H56 119.6
C55 C56 H56 119.6
C58 C57 C56 120.7(4)
C58 C57 H57 119.7
C56 C57 H57 119.7
C57 C58 C59 119.9(4)
C57 C58 H58 120.1
C59 C58 H58 120.1
C60 C59 C58 119.8(4)
C60 C59 H59 120.1
C58 C59 H59 120.1
C59 C60 C55 122.0(4)
C59 C60 H60 119.0
C55 C60 H60 119.0
C62 C61 C64 109.6(4)
C62 C61 C63 108.2(4)
C64 C61 C63 109.1(4)
C62 C61 Si3 109.9(3)
C64 C61 Si3 110.3(3)
C63 C61 Si3 109.7(3)
C61 C62 H62A 109.5
C61 C62 H62B 109.5
H62A C62 H62B 109.5
C61 C62 H62C 109.5
H62A C62 H62C 109.5
H62B C62 H62C 109.5
C61 C63 H63A 109.5
C61 C63 H63B 109.5
H63A C63 H63B 109.5
C61 C63 H63C 109.5
H63A C63 H63C 109.5
H63B C63 H63C 109.5
C61 C64 H64A 109.5
C61 C64 H64B 109.5
H64A C64 H64B 109.5
C61 C64 H64C 109.5
H64A C64 H64C 109.5
H64B C64 H64C 109.5
O11 C65 C66 111.6(3)
O11 C65 H65A 109.3
C66 C65 H65A 109.3
O11 C65 H65B 109.3
C66 C65 H65B 109.3
H65A C65 H65B 108.0
O12 C66 C65 110.9(3)
O12 C66 C67 103.7(3)
C65 C66 C67 117.3(3)
O12 C66 H66 108.2
C65 C66 H66 108.2
C67 C66 H66 108.2
O15 C67 C66 127.6(4)
O15 C67 C68 125.5(4)
C66 C67 C68 106.9(3)
O14 C68 C73 109.4(3)
O14 C68 C67 114.1(3)
C73 C68 C67 111.5(3)
O14 C68 C69 105.1(3)
C73 C68 C69 114.3(3)
C67 C68 C69 102.2(3)
O13 C69 O12 111.4(3)
O13 C69 C68 104.7(3)
O12 C69 C68 107.8(3)
O13 C69 H69 110.9
O12 C69 H69 110.9
C68 C69 H69 110.9
O13 C70 O14 104.5(3)
O13 C70 C72 108.6(4)
O14 C70 C72 108.6(4)
O13 C70 C71 111.8(4)
O14 C70 C71 109.6(4)
C72 C70 C71 113.2(4)
C70 C71 H71A 109.5
C70 C71 H71B 109.5
H71A C71 H71B 109.5
C70 C71 H71C 109.5
H71A C71 H71C 109.5
H71B C71 H71C 109.5
C70 C72 H72A 109.5
C70 C72 H72B 109.5
H72A C72 H72B 109.5
C70 C72 H72C 109.5
H72A C72 H72C 109.5
H72B C72 H72C 109.5
O16 C73 C76 112.4(3)
O16 C73 C68 104.5(3)
C76 C73 C68 110.8(3)
O16 C73 C74 113.4(3)
C76 C73 C74 102.7(3)
C68 C73 C74 113.3(3)
O17 C74 C75 110.1(3)
O17 C74 C73 104.8(3)
C75 C74 C73 114.7(3)
O17 C74 H74 109.0
C75 C74 H74 109.0
C73 C74 H74 109.0
O20 C75 C74 109.9(3)
O20 C75 H75A 109.7
C74 C75 H75A 109.7
O20 C75 H75B 109.7
C74 C75 H75B 109.7
H75A C75 H75B 108.2
O19 C76 C73 108.8(3)
O19 C76 C77 104.5(3)
C73 C76 C77 104.6(3)
O19 C76 H76 112.8
C73 C76 H76 112.8
C77 C76 H76 112.8
O17 C77 O18 110.6(4)
O17 C77 C76 108.0(3)
O18 C77 C76 104.1(3)
O17 C77 H77 111.3
O18 C77 H77 111.3
C76 C77 H77 111.3
O18 C78 O19 103.5(3)
O18 C78 C80 110.9(6)
O19 C78 C80 110.7(4)
O18 C78 C79 109.3(4)
O19 C78 C79 108.5(5)
C80 C78 C79 113.5(5)
C78 C79 H79A 109.5
C78 C79 H79B 109.5
H79A C79 H79B 109.5
C78 C79 H79C 109.5
H79A C79 H79C 109.5
H79B C79 H79C 109.5
C78 C80 H80A 109.5
C78 C80 H80B 109.5
H80A C80 H80B 109.5
C78 C80 H80C 109.5
H80A C80 H80C 109.5
H80B C80 H80C 109.5
C82 C81 C86 116.0(5)
C82 C81 Si4 121.8(5)
C86 C81 Si4 122.1(4)
C81 C82 C83 121.6(7)
C81 C82 H82 119.2
C83 C82 H82 119.2
C84 C83 C82 119.7(7)
C84 C83 H83 120.2
C82 C83 H83 120.2
C85 C84 C83 120.0(6)
C85 C84 H84 120.0
C83 C84 H84 120.0
C84 C85 C86 120.3(7)
C84 C85 H85 119.9
C86 C85 H85 119.9
C81 C86 C85 122.4(5)
C81 C86 H86 118.8
C85 C86 H86 118.8
C92 C87 C88 116.6(4)
C92 C87 Si4 120.0(4)
C88 C87 Si4 123.3(3)
C89 C88 C87 122.0(5)
C89 C88 H88 119.0
C87 C88 H88 119.0
C90 C89 C88 120.0(5)
C90 C89 H89 120.0
C88 C89 H89 120.0
C89 C90 C91 119.7(5)
C89 C90 H90 120.1
C91 C90 H90 120.1
C90 C91 C92 119.6(6)
C90 C91 H91 120.2
C92 C91 H91 120.2
C87 C92 C91 122.0(6)
C87 C92 H92 119.0
C91 C92 H92 119.0
C95 C93 C94 109.5(4)
C95 C93 C96 107.9(5)
C94 C93 C96 109.3(5)
C95 C93 Si4 109.8(3)
C94 C93 Si4 112.0(3)
C96 C93 Si4 108.2(4)
C93 C94 H94A 109.5
C93 C94 H94B 109.5
H94A C94 H94B 109.5
C93 C94 H94C 109.5
H94A C94 H94C 109.5
H94B C94 H94C 109.5
C93 C95 H95A 109.5
C93 C95 H95B 109.5
H95A C95 H95B 109.5
C93 C95 H95C 109.5
H95A C95 H95C 109.5
H95B C95 H95C 109.5
C93 C96 H96A 109.5
C93 C96 H96B 109.5
H96A C96 H96B 109.5
C93 C96 H96C 109.5
H96A C96 H96C 109.5
H96B C96 H96C 109.5
O11 Si3 C61 105.88(17)
O11 Si3 C55 108.33(15)
C61 Si3 C55 112.41(18)
O11 Si3 C49 108.34(19)
C61 Si3 C49 111.22(19)
C55 Si3 C49 110.44(18)
C4 C3 C2 119.3(6)
C4 C3 H3 120.4
C2 C3 H3 120.4
C21 O3 C22 109.6(3)

loop_
_geom_bond_atom_site_label_1
_geom_bond_atom_site_label_2
_geom_bond_distance
Si1 O1 1.652(2)
Si1 C1 1.879(4)
Si1 C7 1.884(4)
Si1 C13 1.887(4)
C1 C2 1.367(7)
C1 C6 1.389(7)
O1 C17 1.418(5)
Si2 O10 1.634(3)
Si2 C39 1.877(4)
Si2 C33 1.882(5)
Si2 C45 1.893(4)
C2 C3 1.385(8)
C2 H2 0.9300
O2 C18 1.426(5)
O2 C21 1.429(4)
O5 C19 1.193(5)
C5 C4 1.360(11)
C5 C6 1.375(8)
C5 H5 0.9300
Si4 O20 1.637(3)
Si4 C87 1.882(4)
Si4 C81 1.887(4)
Si4 C93 1.901(5)
C4 C3 1.346(11)
C4 H4 0.9300
O4 C20 1.402(4)
O4 C22 1.441(4)
C6 H6 0.9300
O6 C25 1.408(4)
C9 C10 1.347(8)
C9 C8 1.374(6)
C9 H9 0.9300
O9 C28 1.403(6)
O9 C29 1.435(5)
O8 C27 1.408(5)
O8 C29 1.409(5)
C8 C7 1.380(6)
C8 H8 0.9300
O7 C27 1.384(5)
O7 C26 1.431(4)
C7 C12 1.385(6)
O10 C32 1.414(4)
C10 C11 1.369(8)
C10 H10 0.9300
C11 C12 1.385(6)
C11 H11 0.9300
O11 C65 1.416(4)
O11 Si3 1.646(3)
O12 C69 1.418(5)
O12 C66 1.431(5)
C12 H12 0.9300
O13 C69 1.394(5)
O13 C70 1.428(6)
C13 C15 1.519(6)
C13 C14 1.527(6)
C13 C16 1.529(6)
C14 H14A 0.9600
C14 H14B 0.9600
C14 H14C 0.9600
O14 C68 1.413(4)
O14 C70 1.438(5)
O15 C67 1.197(5)
C15 H15A 0.9600
C15 H15B 0.9600
C15 H15C 0.9600
C16 H16A 0.9600
C16 H16B 0.9600
C16 H16C 0.9600
O16 C73 1.410(4)
C19 C18 1.508(5)
C19 C20 1.539(5)
O19 C76 1.404(5)
O19 C78 1.423(5)
C18 C17 1.497(5)
C18 H18 0.9800
O18 C77 1.399(5)
O18 C78 1.424(6)
C17 H17A 0.9700
C17 H17B 0.9700
O17 C77 1.396(5)
O17 C74 1.429(5)
C22 O3 1.420(6)
C22 C24 1.502(6)
C22 C23 1.509(6)
C21 O3 1.383(5)
C21 C20 1.542(5)
C21 H21 0.9800
C20 C25 1.542(4)
O20 C75 1.405(5)
C23 H23A 0.9600
C23 H23B 0.9600
C23 H23C 0.9600
C25 C28 1.544(5)
C25 C26 1.549(5)
C24 H24A 0.9600
C24 H24B 0.9600
C24 H24C 0.9600
C28 C27 1.532(5)
C28 H28 0.9800
C27 H27 0.9800
C26 C32 1.527(5)
C26 H26 0.9800
C29 C30 1.492(9)
C29 C31 1.509(8)
C30 H30A 0.9600
C30 H30B 0.9600
C30 H30C 0.9600
C31 H31A 0.9600
C31 H31B 0.9600
C31 H31C 0.9600
C32 H32A 0.9700
C32 H32B 0.9700
C33 C38 1.381(7)
C33 C34 1.391(7)
C35 C36 1.359(12)
C35 C34 1.372(9)
C35 H35 0.9300
C34 H34 0.9300
C36 C37 1.369(11)
C36 H36 0.9300
C37 C38 1.389(9)
C37 H37 0.9300
C38 H38 0.9300
C39 C44 1.393(8)
C39 C40 1.394(7)
C40 C41 1.395(9)
C40 H40 0.9300
C41 C42 1.364(13)
C41 H41 0.9300
C42 C43 1.389(13)
C42 H42 0.9300
C43 C44 1.373(8)
C43 H43 0.9300
C44 H44 0.9300
C45 C48 1.514(7)
C45 C46 1.525(8)
C45 C47 1.525(7)
C46 H46A 0.9600
C46 H46B 0.9600
C46 H46C 0.9600
C47 H47A 0.9600
C47 H47B 0.9600
C47 H47C 0.9600
C48 H48A 0.9600
C48 H48B 0.9600
C48 H48C 0.9600
C49 C50 1.379(8)
C49 C54 1.384(7)
C49 Si3 1.889(4)
C50 C51 1.380(9)
C50 H50 0.9300
C51 C52 1.350(16)
C51 H51 0.9300
C52 C53 1.383(15)
C52 H52 0.9300
C53 C54 1.411(11)
C53 H53 0.9300
C54 H54 0.9300
C55 C60 1.379(6)
C55 C56 1.394(6)
C55 Si3 1.883(4)
C56 C57 1.386(7)
C56 H56 0.9300
C57 C58 1.348(8)
C57 H57 0.9300
C58 C59 1.374(7)
C58 H58 0.9300
C59 C60 1.374(6)
C59 H59 0.9300
C60 H60 0.9300
C61 C62 1.523(6)
C61 C64 1.519(7)
C61 C63 1.537(6)
C61 Si3 1.882(4)
C62 H62A 0.9600
C62 H62B 0.9600
C62 H62C 0.9600
C63 H63A 0.9600
C63 H63B 0.9600
C63 H63C 0.9600
C64 H64A 0.9600
C64 H64B 0.9600
C64 H64C 0.9600
C65 C66 1.496(6)
C65 H65A 0.9700
C65 H65B 0.9700
C66 C67 1.506(6)
C66 H66 0.9800
C67 C68 1.542(5)
C68 C73 1.535(5)
C68 C69 1.543(5)
C69 H69 0.9800
C70 C72 1.497(7)
C70 C71 1.504(7)
C71 H71A 0.9600
C71 H71B 0.9600
C71 H71C 0.9600
C72 H72A 0.9600
C72 H72B 0.9600
C72 H72C 0.9600
C73 C76 1.536(5)
C73 C74 1.550(5)
C74 C75 1.528(5)
C74 H74 0.9800
C75 H75A 0.9700
C75 H75B 0.9700
C76 C77 1.537(6)
C76 H76 0.9800
C77 H77 0.9800
C78 C80 1.495(9)
C78 C79 1.502(9)
C79 H79A 0.9600
C79 H79B 0.9600
C79 H79C 0.9600
C80 H80A 0.9600
C80 H80B 0.9600
C80 H80C 0.9600
C81 C82 1.365(8)
C81 C86 1.373(7)
C82 C83 1.399(10)
C82 H82 0.9300
C83 C84 1.352(11)
C83 H83 0.9300
C84 C85 1.329(10)
C84 H84 0.9300
C85 C86 1.378(7)
C85 H85 0.9300
C86 H86 0.9300
C87 C92 1.362(7)
C87 C88 1.388(6)
C88 C89 1.374(7)
C88 H88 0.9300
C89 C90 1.355(9)
C89 H89 0.9300
C90 C91 1.370(10)
C90 H90 0.9300
C91 C92 1.388(9)
C91 H91 0.9300
C92 H92 0.9300
C93 C95 1.534(7)
C93 C94 1.530(7)
C93 C96 1.536(7)
C94 H94A 0.9600
C94 H94B 0.9600
C94 H94C 0.9600
C95 H95A 0.9600
C95 H95B 0.9600
C95 H95C 0.9600
C96 H96A 0.9600
C96 H96B 0.9600
C96 H96C 0.9600
C3 H3 0.9300

loop_
_geom_torsion_atom_site_label_1
_geom_torsion_atom_site_label_2
_geom_torsion_atom_site_label_3
_geom_torsion_atom_site_label_4
_geom_torsion
O1 Si1 C1 C2 -163.8(4)
C7 Si1 C1 C2 -45.1(5)
C13 Si1 C1 C2 79.3(5)
O1 Si1 C1 C6 18.9(4)
C7 Si1 C1 C6 137.6(4)
C13 Si1 C1 C6 -98.0(4)
C1 Si1 O1 C17 68.4(3)
C7 Si1 O1 C17 -54.0(3)
C13 Si1 O1 C17 -173.1(3)
C6 C1 C2 C3 -1.0(8)
Si1 C1 C2 C3 -178.4(5)
C6 C5 C4 C3 -1.2(11)
C4 C5 C6 C1 0.1(10)
C2 C1 C6 C5 0.9(8)
Si1 C1 C6 C5 178.5(5)
C10 C9 C8 C7 -0.3(8)
C9 C8 C7 C12 1.1(7)
C9 C8 C7 Si1 -179.0(4)
O1 Si1 C7 C8 154.2(4)
C1 Si1 C7 C8 35.7(4)
C13 Si1 C7 C8 -88.5(4)
O1 Si1 C7 C12 -25.9(4)
C1 Si1 C7 C12 -144.4(3)
C13 Si1 C7 C12 91.3(4)
C39 Si2 O10 C32 -74.1(3)
C33 Si2 O10 C32 44.0(4)
C45 Si2 O10 C32 168.6(3)
C8 C9 C10 C11 -0.4(8)
C9 C10 C11 C12 0.3(7)
C8 C7 C12 C11 -1.3(6)
Si1 C7 C12 C11 178.8(4)
C10 C11 C12 C7 0.6(7)
O1 Si1 C13 C15 54.1(4)
C1 Si1 C13 C15 170.8(3)
C7 Si1 C13 C15 -63.2(4)
O1 Si1 C13 C14 174.0(3)
C1 Si1 C13 C14 -69.4(3)
C7 Si1 C13 C14 56.7(3)
O1 Si1 C13 C16 -67.1(3)
C1 Si1 C13 C16 49.6(4)
C7 Si1 C13 C16 175.6(3)
C21 O2 C18 C17 -156.5(3)
C21 O2 C18 C19 -30.4(4)
O5 C19 C18 O2 -151.7(4)
C20 C19 C18 O2 27.3(3)
O5 C19 C18 C17 -29.1(5)
C20 C19 C18 C17 149.9(3)
Si1 O1 C17 C18 -175.3(3)
O2 C18 C17 O1 69.1(5)
C19 C18 C17 O1 -49.6(5)
C20 O4 C22 O3 26.3(4)
C20 O4 C22 C24 141.6(4)
C20 O4 C22 C23 -94.4(4)
C18 O2 C21 O3 135.8(3)
C18 O2 C21 C20 21.5(4)
C22 O4 C20 C25 -137.6(3)
C22 O4 C20 C21 -14.9(3)
C22 O4 C20 C19 96.8(3)
O3 C21 C20 O4 -2.2(3)
O2 C21 C20 O4 116.7(3)
O3 C21 C20 C25 117.3(3)
O2 C21 C20 C25 -123.8(3)
O3 C21 C20 C19 -122.1(3)
O2 C21 C20 C19 -3.2(4)
O5 C19 C20 O4 51.1(5)
C18 C19 C20 O4 -128.0(3)
O5 C19 C20 C25 -73.3(4)
C18 C19 C20 C25 107.7(3)
O5 C19 C20 C21 164.3(4)
C18 C19 C20 C21 -14.7(4)
C87 Si4 O20 C75 39.3(3)
C81 Si4 O20 C75 -79.5(3)
C93 Si4 O20 C75 162.4(3)
O4 C20 C25 O6 177.8(3)
C21 C20 C25 O6 60.5(4)
C19 C20 C25 O6 -54.9(4)
O4 C20 C25 C28 55.1(4)
C21 C20 C25 C28 -62.1(4)
C19 C20 C25 C28 -177.6(3)
O4 C20 C25 C26 -58.6(4)
C21 C20 C25 C26 -175.9(3)
C19 C20 C25 C26 68.6(4)
C29 O9 C28 C27 19.6(5)
C29 O9 C28 C25 131.5(4)
O6 C25 C28 O9 25.7(4)
C20 C25 C28 O9 143.3(3)
C26 C25 C28 O9 -96.9(3)
O6 C25 C28 C27 137.5(3)
C20 C25 C28 C27 -104.8(3)
C26 C25 C28 C27 14.9(4)
C26 O7 C27 O8 92.3(3)
C26 O7 C27 C28 -21.1(4)
C29 O8 C27 O7 -136.9(3)
C29 O8 C27 C28 -20.9(4)
O9 C28 C27 O7 118.0(3)
C25 C28 C27 O7 2.5(4)
O9 C28 C27 O8 0.5(4)
C25 C28 C27 O8 -115.0(3)
C27 O7 C26 C32 -93.0(3)
C27 O7 C26 C25 30.9(3)
O6 C25 C26 O7 -150.0(3)
C20 C25 C26 O7 91.0(3)
C28 C25 C26 O7 -27.2(3)
O6 C25 C26 C32 -28.4(4)
C20 C25 C26 C32 -147.4(3)
C28 C25 C26 C32 94.4(3)
C27 O8 C29 O9 32.9(5)
C27 O8 C29 C30 147.6(4)
C27 O8 C29 C31 -85.9(4)
C28 O9 C29 O8 -32.4(5)
C28 O9 C29 C30 -147.5(5)
C28 O9 C29 C31 85.6(5)
Si2 O10 C32 C26 -148.5(3)
O7 C26 C32 O10 -153.4(3)
C25 C26 C32 O10 88.2(4)
O10 Si2 C33 C38 -80.6(4)
C39 Si2 C33 C38 38.7(4)
C45 Si2 C33 C38 162.1(4)
O10 Si2 C33 C34 99.7(4)
C39 Si2 C33 C34 -141.0(4)
C45 Si2 C33 C34 -17.6(5)
C36 C35 C34 C33 1.9(9)
C38 C33 C34 C35 -1.2(8)
Si2 C33 C34 C35 178.5(4)
C34 C35 C36 C37 -0.8(11)
C35 C36 C37 C38 -1.0(11)
C34 C33 C38 C37 -0.7(8)
Si2 C33 C38 C37 179.6(4)
C36 C37 C38 C33 1.7(9)
O10 Si2 C39 C44 -8.4(5)
C33 Si2 C39 C44 -129.8(4)
C45 Si2 C39 C44 103.9(5)
O10 Si2 C39 C40 174.1(4)
C33 Si2 C39 C40 52.7(5)
C45 Si2 C39 C40 -73.6(5)
C44 C39 C40 C41 -1.9(8)
Si2 C39 C40 C41 175.7(5)
C39 C40 C41 C42 0.9(11)
C40 C41 C42 C43 0.3(14)
C41 C42 C43 C44 -0.5(14)
C42 C43 C44 C39 -0.5(12)
C40 C39 C44 C43 1.7(9)
Si2 C39 C44 C43 -175.9(6)
O10 Si2 C45 C48 -50.4(4)
C39 Si2 C45 C48 -166.6(4)
C33 Si2 C45 C48 72.0(4)
O10 Si2 C45 C46 67.6(4)
C39 Si2 C45 C46 -48.6(4)
C33 Si2 C45 C46 -169.9(4)
O10 Si2 C45 C47 -173.6(4)
C39 Si2 C45 C47 70.2(5)
C33 Si2 C45 C47 -51.2(5)
C54 C49 C50 C51 -2.2(8)
Si3 C49 C50 C51 179.3(5)
C49 C50 C51 C52 0.9(11)
C50 C51 C52 C53 0.4(14)
C51 C52 C53 C54 -0.4(14)
C50 C49 C54 C53 2.2(8)
Si3 C49 C54 C53 -179.2(5)
C52 C53 C54 C49 -1.0(11)
C60 C55 C56 C57 0.2(6)
Si3 C55 C56 C57 178.0(3)
C55 C56 C57 C58 0.1(7)
C56 C57 C58 C59 -0.7(7)
C57 C58 C59 C60 0.9(7)
C58 C59 C60 C55 -0.6(7)
C56 C55 C60 C59 0.1(6)
Si3 C55 C60 C59 -177.6(4)
Si3 O11 C65 C66 169.6(3)
C69 O12 C66 C65 -158.7(3)
C69 O12 C66 C67 -32.0(4)
O11 C65 C66 O12 69.1(5)
O11 C65 C66 C67 -49.7(5)
O12 C66 C67 O15 -150.9(4)
C65 C66 C67 O15 -28.3(6)
O12 C66 C67 C68 27.5(3)
C65 C66 C67 C68 150.1(3)
C70 O14 C68 C73 -136.6(3)
C70 O14 C68 C67 97.7(4)
C70 O14 C68 C69 -13.5(4)
O15 C67 C68 O14 52.0(5)
C66 C67 C68 O14 -126.5(3)
O15 C67 C68 C73 -72.7(4)
C66 C67 C68 C73 108.9(3)
O15 C67 C68 C69 164.8(4)
C66 C67 C68 C69 -13.6(3)
C70 O13 C69 O12 -95.2(4)
C70 O13 C69 C68 21.0(4)
C66 O12 C69 O13 138.0(3)
C66 O12 C69 C68 23.7(4)
O14 C68 C69 O13 -4.5(4)
C73 C68 C69 O13 115.5(3)
C67 C68 C69 O13 -123.9(3)
O14 C68 C69 O12 114.2(3)
C73 C68 C69 O12 -125.8(3)
C67 C68 C69 O12 -5.2(4)
C69 O13 C70 O14 -29.5(4)
C69 O13 C70 C72 -145.3(4)
C69 O13 C70 C71 89.0(4)
C68 O14 C70 O13 26.2(4)
C68 O14 C70 C72 141.9(4)
C68 O14 C70 C71 -93.9(4)
O14 C68 C73 O16 179.3(3)
C67 C68 C73 O16 -53.4(3)
C69 C68 C73 O16 61.8(4)
O14 C68 C73 C76 58.0(4)
C67 C68 C73 C76 -174.7(3)
C69 C68 C73 C76 -59.5(4)
O14 C68 C73 C74 -56.7(4)
C67 C68 C73 C74 70.5(4)
C69 C68 C73 C74 -174.2(3)
C77 O17 C74 C75 -93.8(3)
C77 O17 C74 C73 30.1(4)
O16 C73 C74 O17 -151.5(3)
C76 C73 C74 O17 -30.0(3)
C68 C73 C74 O17 89.6(3)
O16 C73 C74 C75 -30.6(4)
C76 C73 C74 C75 90.9(4)
C68 C73 C74 C75 -149.5(3)
Si4 O20 C75 C74 -147.2(3)
O17 C74 C75 O20 -153.4(3)
C73 C74 C75 O20 88.6(4)
C78 O19 C76 C73 135.6(4)
C78 O19 C76 C77 24.3(5)
O16 C73 C76 O19 30.7(4)
C68 C73 C76 O19 147.2(3)
C74 C73 C76 O19 -91.6(3)
O16 C73 C76 C77 141.9(3)
C68 C73 C76 C77 -101.6(3)
C74 C73 C76 C77 19.7(4)
C74 O17 C77 O18 96.1(4)
C74 O17 C77 C76 -17.3(4)
C78 O18 C77 O17 -130.0(4)
C78 O18 C77 C76 -14.2(5)
O19 C76 C77 O17 111.4(4)
C73 C76 C77 O17 -2.9(4)
O19 C76 C77 O18 -6.2(5)
C73 C76 C77 O18 -120.6(4)
C77 O18 C78 O19 29.1(6)
C77 O18 C78 C80 -89.7(5)
C77 O18 C78 C79 144.5(5)
C76 O19 C78 O18 -33.0(5)
C76 O19 C78 C80 85.8(6)
C76 O19 C78 C79 -149.0(4)
O20 Si4 C81 C82 -170.5(6)
C87 Si4 C81 C82 68.8(6)
C93 Si4 C81 C82 -57.0(6)
O20 Si4 C81 C86 5.1(5)
C87 Si4 C81 C86 -115.5(4)
C93 Si4 C81 C86 118.6(4)
C86 C81 C82 C83 -1.9(12)
Si4 C81 C82 C83 174.0(7)
C81 C82 C83 C84 2.1(15)
C82 C83 C84 C85 -1.0(15)
C83 C84 C85 C86 -0.2(12)
C82 C81 C86 C85 0.6(8)
Si4 C81 C86 C85 -175.3(4)
C84 C85 C86 C81 0.4(9)
O20 Si4 C87 C92 -99.2(5)
C81 Si4 C87 C92 19.7(5)
C93 Si4 C87 C92 143.8(5)
O20 Si4 C87 C88 80.0(4)
C81 Si4 C87 C88 -161.1(4)
C93 Si4 C87 C88 -37.0(5)
C92 C87 C88 C89 -0.6(7)
Si4 C87 C88 C89 -179.8(4)
C87 C88 C89 C90 1.2(8)
C88 C89 C90 C91 0.3(11)
C89 C90 C91 C92 -2.4(14)
C88 C87 C92 C91 -1.5(10)
Si4 C87 C92 C91 177.7(7)
C90 C91 C92 C87 3.0(14)
C65 O11 Si3 C61 -164.2(4)
C65 O11 Si3 C55 -43.5(4)
C65 O11 Si3 C49 76.4(4)
C62 C61 Si3 O11 -65.2(3)
C64 C61 Si3 O11 55.8(4)
C63 C61 Si3 O11 176.0(3)
C62 C61 Si3 C55 176.7(3)
C64 C61 Si3 C55 -62.3(4)
C63 C61 Si3 C55 57.9(4)
C62 C61 Si3 C49 52.2(4)
C64 C61 Si3 C49 173.2(4)
C63 C61 Si3 C49 -66.5(4)
C60 C55 Si3 O11 141.5(3)
C56 C55 Si3 O11 -36.2(4)
C60 C55 Si3 C61 -101.9(4)
C56 C55 Si3 C61 80.5(3)
C60 C55 Si3 C49 23.0(4)
C56 C55 Si3 C49 -154.7(3)
C50 C49 Si3 O11 -175.5(4)
C54 C49 Si3 O11 6.1(4)
C50 C49 Si3 C61 68.6(5)
C54 C49 Si3 C61 -109.9(4)
C50 C49 Si3 C55 -57.0(5)
C54 C49 Si3 C55 124.6(4)
C5 C4 C3 C2 1.1(11)
C1 C2 C3 C4 0.0(10)
O2 C21 O3 C22 -97.1(4)
C20 C21 O3 C22 18.9(4)
O4 C22 O3 C21 -28.2(4)
C24 C22 O3 C21 -143.6(3)
C23 C22 O3 C21 90.7(4)
